data_4317975
loop_
_publ_author_name
'F. Albert Cotton'
'Lee M. Daniels'
'Elizabeth A. Hillard'
'Carlos A. Murillo'

_publ_section_title
;
 The Lengths of Molybdenum to Molybdenum Quadruple Bonds: Correlations,
 Explanations, and Corrections
;
_journal_name_full 'Inorganic Chemistry'
_journal_page_first 2466
_journal_page_last 2470
_journal_paper_doi 10.1021/ic025508c
_journal_volume 41
_journal_year 2002
_chemical_compound_source synthesized
_chemical_formula_analytical 'not measured'
_chemical_formula_moiety 'C32.50 H37 Cl Mo2 N8 O4'
_chemical_formula_structural Mo2(C5H4NNC(O)CH2CH3)4,0.5CH2Cl2
_chemical_formula_sum 'C32.5 H37 Cl Mo2 N8 O4'
_chemical_formula_weight 831.03
_chemical_melting_point ?
_chemical_name_systematic
;
tetrakis(N-pyridylpropionamide-N,N')dimolybdenum(II,II), dichloromethane 
solvate
;
_space_group_IT_number 14
_symmetry_cell_setting monoclinic
_symmetry_space_group_name_Hall '-P 2yn'
_symmetry_space_group_name_H-M 'P 1 21/n 1'
_atom_sites_solution_hydrogens geom
_atom_sites_solution_primary direct
_atom_sites_solution_secondary difmap
_audit_creation_method SHELXL
_cell_angle_alpha 90.00
_cell_angle_beta 96.844(2)
_cell_angle_gamma 90.00
_cell_formula_units_Z 8
_cell_length_a 20.085(2)
_cell_length_b 15.5627(13)
_cell_length_c 21.863(2)
_cell_measurement_reflns_used 7492
_cell_measurement_temperature 213(2)
_cell_measurement_theta_max 27.525
_cell_measurement_theta_min 2.2875
_cell_volume 6785.2(11)
_computing_cell_refinement 'Bruker SAINT'
_computing_data_collection 'Bruker SMART'
_computing_data_reduction 'Bruker SAINT'
_computing_molecular_graphics 'SHELXTL v5.05 (Siemens, 1996)'
_computing_publication_material 'SHELXL-93 (Sheldrick, 1993)'
_computing_structure_refinement 'SHELXL-93 (Sheldrick, 1993)'
_computing_structure_solution 'SHELXS-86 (Sheldrick, 1990)'
_diffrn_ambient_temperature 213(2)
_diffrn_measurement_device 'Bruker SMART area detector'
_diffrn_measurement_method '\w scans'
_diffrn_radiation_monochromator graphite
_diffrn_radiation_source 'normal-focus sealed tube'
_diffrn_radiation_type MoK\a
_diffrn_radiation_wavelength 0.71073
_diffrn_reflns_av_R_equivalents 0.0300
_diffrn_reflns_av_sigmaI/netI 0.0344
_diffrn_reflns_limit_h_max 26
_diffrn_reflns_limit_h_min -25
_diffrn_reflns_limit_k_max 19
_diffrn_reflns_limit_k_min -20
_diffrn_reflns_limit_l_max 22
_diffrn_reflns_limit_l_min -28
_diffrn_reflns_number 35083
_diffrn_reflns_theta_max 25.00
_diffrn_reflns_theta_min 1.66
_diffrn_standards_decay_% 0
_diffrn_standards_number 'none (area detector data)'
_exptl_absorpt_coefficient_mu 0.868
_exptl_absorpt_correction_T_max 0.94925
_exptl_absorpt_correction_T_min 0.84330
_exptl_absorpt_correction_type multi-scan
_exptl_crystal_colour red
_exptl_crystal_density_diffrn 1.627
_exptl_crystal_density_meas ?
_exptl_crystal_description prism
_exptl_crystal_F_000 3368
_exptl_crystal_size_max 0.240
_exptl_crystal_size_mid 0.141
_exptl_crystal_size_min 0.060
_refine_diff_density_max 1.009
_refine_diff_density_min -0.726
_refine_diff_density_rms 0.073
_refine_ls_extinction_method none
_refine_ls_goodness_of_fit_all 1.007
_refine_ls_goodness_of_fit_obs 1.053
_refine_ls_hydrogen_treatment noref
_refine_ls_matrix_type full
_refine_ls_number_parameters 856
_refine_ls_number_reflns 11756
_refine_ls_number_restraints 0
_refine_ls_restrained_S_all 1.024
_refine_ls_restrained_S_obs 1.053
_refine_ls_R_factor_all 0.0449
_refine_ls_R_factor_obs 0.0314
_refine_ls_shift/esd_max -0.010
_refine_ls_shift/esd_mean 0.000
_refine_ls_structure_factor_coef Fsqd
_refine_ls_weighting_details 'w=1/[\s^2^(Fo^2^)+(0.0402P)^2^+2.8481P] where P=(Fo^2^+2Fc^2^)/3'
_refine_ls_weighting_scheme calc
_refine_ls_wR_factor_all 0.0809
_refine_ls_wR_factor_obs 0.0735
_reflns_number_observed 9465
_reflns_number_total 11924
_reflns_observed_criterion >2sigma(I)
_cod_data_source_file ic025508c_s2_2.cif
_cod_data_source_block compound2
_cod_depositor_comments
;
The following automatic conversions were performed:

'_chemical_melting_point' value 'not measured' was changed to '?' -
the value is undefined or not given.

Automatic conversion script
Id: cif_fix_values 1569 2011-02-09 13:29:24Z adriana 

The following automatic conversions were performed:

'_exptl_crystal_density_meas' value 'not measured' was changed to '?'
- the value is perceived as not measured.

Automatic conversion script
Id: cif_fix_values 3008 2015-01-20 13:52:24Z robertas 

The following automatic conversions were performed:

'_refine_ls_weighting_scheme' value 'calc
w=1/[\s^2^(Fo^2^)+(0.0402P)^2^+2.8481P] where P=(Fo^2^+2Fc^2^)/3' was
changed to 'calc'. New tag '_refine_ls_weighting_details' was
created. The value of the new tag was set to
'w=1/[\s^2^(Fo^2^)+(0.0402P)^2^+2.8481P] where P=(Fo^2^+2Fc^2^)/3'.

Automatic conversion script
Id: cif_fix_values 3143 2015-03-26 13:38:13Z robertas 
;
_cod_original_cell_volume 6785.4(10)
_cod_original_formula_sum 'C32.50 H37 Cl Mo2 N8 O4'
_cod_database_code 4317975

loop_
_symmetry_equiv_pos_as_xyz
'x, y, z'
'-x+1/2, y+1/2, -z+1/2'
'-x, -y, -z'
'x-1/2, -y-1/2, z-1/2'

loop_
_atom_site_aniso_label
_atom_site_aniso_U_11
_atom_site_aniso_U_22
_atom_site_aniso_U_33
_atom_site_aniso_U_23
_atom_site_aniso_U_13
_atom_site_aniso_U_12
Mo1 0.02270(14) 0.02246(14) 0.02271(14) 0.00140(10) 0.00276(11) 0.00121(11)
Mo2 0.02125(14) 0.02418(15) 0.02472(14) -0.00010(10) 0.00368(11) -0.00199(11)
Mo3 0.02657(15) 0.02008(14) 0.02261(14) -0.00037(10) 0.00156(11) 0.00092(11)
Mo4 0.02082(14) 0.02303(14) 0.02432(14) 0.00131(10) 0.00068(11) -0.00096(11)
N1 0.0291(14) 0.0198(13) 0.0281(14) -0.0016(10) 0.0066(11) -0.0013(11)
N2 0.0248(14) 0.0236(14) 0.0274(14) 0.0012(10) 0.0040(11) 0.0021(11)
N3 0.0239(14) 0.0275(14) 0.0232(14) -0.0019(10) 0.0026(11) 0.0004(11)
N4 0.0300(15) 0.0234(14) 0.0223(14) 0.0000(10) 0.0031(11) 0.0009(11)
N5 0.0270(14) 0.0221(14) 0.0324(15) -0.0022(11) -0.0032(12) 0.0005(11)
N6 0.0258(14) 0.0277(15) 0.0317(15) 0.0037(11) 0.0036(12) 0.0011(11)
N7 0.0217(14) 0.0276(15) 0.0311(15) 0.0026(11) 0.0051(11) -0.0004(11)
N8 0.0304(15) 0.0220(14) 0.0284(15) -0.0007(10) 0.0018(12) -0.0013(11)
N9 0.0227(14) 0.0257(14) 0.0311(15) -0.0008(11) 0.0018(11) 0.0022(11)
N10 0.0224(14) 0.0289(15) 0.0303(15) 0.0042(11) 0.0062(11) -0.0016(11)
N11 0.0248(14) 0.0282(15) 0.0247(14) 0.0048(11) 0.0031(11) -0.0002(11)
N12 0.0238(14) 0.0287(15) 0.0252(14) 0.0005(11) 0.0030(11) 0.0001(11)
N13 0.0222(13) 0.0256(14) 0.0261(14) 0.0033(10) 0.0025(11) 0.0010(11)
N14 0.0214(13) 0.0263(14) 0.0274(14) -0.0020(10) 0.0046(11) -0.0025(11)
N15 0.0248(14) 0.030(2) 0.041(2) -0.0030(12) 0.0103(12) -0.0006(12)
N16 0.0238(14) 0.0267(15) 0.038(2) 0.0052(12) -0.0001(12) -0.0010(11)
O1 0.0331(13) 0.055(2) 0.0314(13) -0.0037(11) 0.0056(11) -0.0031(11)
O2 0.064(2) 0.0291(13) 0.0248(12) -0.0017(9) 0.0005(11) -0.0023(12)
O3 0.0326(14) 0.067(2) 0.0317(14) 0.0093(11) 0.0052(11) 0.0037(12)
O4 0.061(2) 0.0326(14) 0.0312(13) -0.0030(10) 0.0000(12) 0.0035(12)
O5 0.0332(14) 0.075(2) 0.045(2) -0.0015(13) 0.0141(12) -0.0164(13)
O6 0.0352(13) 0.0417(14) 0.0260(12) 0.0004(10) -0.0007(10) 0.0027(11)
O7 0.0382(14) 0.0388(14) 0.0271(12) -0.0026(10) 0.0067(10) -0.0109(11)
O8 0.0266(14) 0.090(2) 0.054(2) 0.0195(15) -0.0011(12) 0.0059(14)
C1 0.044(2) 0.025(2) 0.029(2) -0.0019(13) 0.009(2) -0.0007(15)
C2 0.044(2) 0.029(2) 0.039(2) 0.0014(14) 0.022(2) -0.003(2)
C3 0.032(2) 0.034(2) 0.052(2) -0.002(2) 0.021(2) -0.0003(15)
C4 0.030(2) 0.032(2) 0.045(2) -0.0001(15) 0.009(2) 0.0005(14)
C5 0.030(2) 0.019(2) 0.034(2) 0.0006(12) 0.0073(14) -0.0013(13)
C6 0.028(2) 0.025(2) 0.032(2) 0.0009(13) 0.0015(14) 0.0052(14)
C7 0.030(2) 0.043(2) 0.041(2) -0.004(2) 0.000(2) 0.001(2)
C8 0.036(2) 0.097(4) 0.058(3) -0.027(2) -0.004(2) -0.010(2)
C9 0.035(2) 0.032(2) 0.024(2) -0.0012(13) 0.0024(14) 0.0004(15)
C10 0.049(2) 0.039(2) 0.026(2) -0.0082(14) 0.006(2) 0.001(2)
C11 0.063(3) 0.025(2) 0.037(2) -0.0061(14) 0.005(2) 0.001(2)
C12 0.048(2) 0.024(2) 0.030(2) 0.0003(13) 0.001(2) 0.001(2)
C13 0.024(2) 0.026(2) 0.025(2) -0.0009(12) 0.0032(13) -0.0012(13)
C14 0.026(2) 0.028(2) 0.028(2) 0.0001(13) 0.0037(13) 0.0003(14)
C15 0.028(2) 0.025(2) 0.028(2) 0.0005(13) 0.0062(13) 0.0006(14)
C16 0.046(2) 0.031(2) 0.033(2) 0.0078(14) 0.007(2) 0.006(2)
C17 0.038(2) 0.033(2) 0.034(2) -0.0045(14) -0.005(2) 0.002(2)
C18 0.038(2) 0.045(2) 0.048(2) -0.003(2) -0.015(2) -0.004(2)
C19 0.023(2) 0.061(3) 0.071(3) -0.003(2) -0.007(2) -0.005(2)
C20 0.033(2) 0.069(3) 0.051(2) 0.004(2) 0.003(2) -0.010(2)
C21 0.028(2) 0.021(2) 0.043(2) 0.0026(13) 0.0046(15) -0.0003(14)
C22 0.032(2) 0.045(2) 0.039(2) 0.000(2) 0.010(2) 0.005(2)
C23 0.044(3) 0.226(8) 0.056(3) -0.031(4) 0.007(2) 0.022(4)
C24 0.098(4) 0.132(6) 0.115(5) -0.046(4) 0.079(4) -0.043(4)
C25 0.034(2) 0.035(2) 0.030(2) 0.0049(14) 0.0067(14) 0.0007(15)
C26 0.040(2) 0.034(2) 0.044(2) 0.014(2) 0.008(2) 0.001(2)
C27 0.055(2) 0.023(2) 0.054(2) 0.008(2) 0.005(2) -0.003(2)
C28 0.045(2) 0.025(2) 0.048(2) 0.0034(15) -0.001(2) -0.001(2)
C29 0.022(2) 0.025(2) 0.037(2) 0.0033(13) 0.0041(14) -0.0014(13)
C30 0.026(2) 0.026(2) 0.038(2) -0.0028(14) 0.0022(14) 0.0006(14)
C31 0.028(2) 0.032(2) 0.042(2) -0.0070(14) 0.002(2) 0.0002(14)
C32 0.055(2) 0.042(2) 0.052(2) -0.018(2) 0.007(2) 0.001(2)
C33 0.027(2) 0.035(2) 0.035(2) -0.0038(14) 0.0012(14) 0.0008(15)
C34 0.029(2) 0.036(2) 0.045(2) -0.010(2) 0.000(2) -0.002(2)
C35 0.024(2) 0.028(2) 0.065(3) -0.002(2) 0.005(2) -0.0032(14)
C36 0.025(2) 0.032(2) 0.045(2) 0.003(2) 0.0068(15) -0.0015(15)
C37 0.016(2) 0.026(2) 0.037(2) 0.0009(13) 0.0034(13) 0.0036(13)
C38 0.026(2) 0.037(2) 0.035(2) 0.0037(14) 0.0065(15) 0.0010(15)
C39 0.038(2) 0.064(3) 0.036(2) 0.005(2) 0.009(2) -0.012(2)
C40 0.061(3) 0.117(4) 0.039(2) -0.017(2) 0.018(2) -0.026(3)
C41 0.031(2) 0.039(2) 0.028(2) 0.0045(14) 0.0034(14) -0.001(2)
C42 0.033(2) 0.047(2) 0.034(2) 0.012(2) -0.002(2) 0.005(2)
C43 0.034(2) 0.038(2) 0.046(2) 0.013(2) 0.005(2) 0.012(2)
C44 0.037(2) 0.033(2) 0.033(2) 0.0047(14) 0.0074(15) 0.007(2)
C45 0.023(2) 0.026(2) 0.031(2) 0.0031(13) 0.0048(14) -0.0021(13)
C46 0.035(2) 0.023(2) 0.031(2) -0.0038(13) 0.0051(15) -0.0018(14)
C47 0.034(2) 0.041(2) 0.033(2) -0.0024(15) 0.0101(15) 0.004(2)
C48 0.048(2) 0.084(3) 0.040(2) 0.012(2) 0.021(2) 0.010(2)
C49 0.034(2) 0.034(2) 0.028(2) 0.0005(14) 0.0007(14) -0.0024(15)
C50 0.039(2) 0.040(2) 0.030(2) 0.0084(14) 0.007(2) -0.006(2)
C51 0.036(2) 0.042(2) 0.038(2) 0.004(2) 0.009(2) -0.015(2)
C52 0.033(2) 0.037(2) 0.031(2) -0.0022(14) 0.0032(15) -0.011(2)
C53 0.021(2) 0.023(2) 0.032(2) 0.0003(13) 0.0027(13) 0.0015(13)
C54 0.021(2) 0.026(2) 0.032(2) -0.0006(13) 0.0009(14) 0.0017(13)
C55 0.029(2) 0.030(2) 0.033(2) 0.0020(13) 0.0002(14) -0.0039(14)
C56 0.053(2) 0.054(3) 0.037(2) 0.002(2) -0.009(2) -0.024(2)
C57 0.029(2) 0.041(2) 0.053(2) -0.010(2) 0.015(2) -0.005(2)
C58 0.035(2) 0.046(2) 0.075(3) -0.023(2) 0.017(2) -0.002(2)
C59 0.029(2) 0.030(2) 0.099(4) -0.011(2) 0.021(2) 0.001(2)
C60 0.026(2) 0.034(2) 0.069(3) 0.008(2) 0.010(2) 0.002(2)
C61 0.022(2) 0.027(2) 0.051(2) 0.0033(15) 0.009(2) -0.0047(14)
C62 0.028(2) 0.040(2) 0.046(2) 0.018(2) 0.001(2) -0.002(2)
C63 0.037(2) 0.057(3) 0.046(2) 0.001(2) -0.012(2) 0.008(2)
C64 0.073(4) 0.117(5) 0.091(4) -0.040(3) -0.042(3) 0.024(3)
C100 0.128(5) 0.095(4) 0.041(3) 0.003(2) -0.003(3) 0.034(4)
Cl1 0.1134(11) 0.0881(10) 0.0681(8) 0.0059(7) 0.0180(8) 0.0189(9)
Cl2 0.0835(11) 0.162(2) 0.1100(13) 0.0192(11) 0.0078(9) 0.0125(11)

loop_
_atom_site_label
_atom_site_type_symbol
_atom_site_fract_x
_atom_site_fract_y
_atom_site_fract_z
_atom_site_U_iso_or_equiv
_atom_site_thermal_displace_type
_atom_site_occupancy
_atom_site_calc_flag
_atom_site_refinement_flags
_atom_site_disorder_group
Mo1 Mo 0.316929(13) 0.86942(2) 0.116800(11) 0.02262(7) Uani 1 d . .
Mo2 Mo 0.833958(13) 0.87558(2) 0.199498(12) 0.02331(7) Uani 1 d . .
Mo3 Mo 0.333095(13) 0.86730(2) 0.212865(11) 0.02320(7) Uani 1 d . .
Mo4 Mo 0.849277(13) 0.89272(2) 0.294512(12) 0.02288(7) Uani 1 d . .
N1 N 0.22745(13) 0.8655(2) 0.22351(11) 0.0254(6) Uani 1 d . .
N2 N 0.20840(12) 0.8688(2) 0.11845(11) 0.0252(6) Uani 1 d . .
N3 N 0.31990(12) 0.7305(2) 0.10792(11) 0.0249(6) Uani 1 d . .
N4 N 0.33565(12) 0.7271(2) 0.21300(11) 0.0252(6) Uani 1 d . .
N5 N 0.44131(13) 0.8698(2) 0.21673(12) 0.0277(6) Uani 1 d . .
N6 N 0.42540(13) 0.8720(2) 0.11171(12) 0.0284(6) Uani 1 d . .
N7 N 0.31289(12) 1.0082(2) 0.11155(11) 0.0266(6) Uani 1 d . .
N8 N 0.33314(12) 1.0078(2) 0.21637(11) 0.0271(6) Uani 1 d . .
N9 N 0.91888(12) 0.9977(2) 0.28695(11) 0.0266(6) Uani 1 d . .
N10 N 0.90633(12) 0.9733(2) 0.18163(11) 0.0269(6) Uani 1 d . .
N11 N 0.75050(12) 0.9667(2) 0.18703(11) 0.0259(6) Uani 1 d . .
N12 N 0.76644(12) 0.9819(2) 0.29167(11) 0.0259(6) Uani 1 d . .
N13 N 0.77761(12) 0.7926(2) 0.31122(11) 0.0247(6) Uani 1 d . .
N14 N 0.75845(12) 0.7786(2) 0.20717(11) 0.0249(6) Uani 1 d . .
N15 N 0.90976(13) 0.7755(2) 0.20385(12) 0.0312(6) Uani 1 d . .
N16 N 0.93103(12) 0.8017(2) 0.30856(12) 0.0296(6) Uani 1 d . .
O1 O 0.21273(11) 0.8672(2) 0.01799(10) 0.0397(6) Uani 1 d . .
O2 O 0.35120(13) 0.75905(15) 0.31177(10) 0.0397(6) Uani 1 d . .
O3 O 0.38855(12) 0.8707(2) 0.01190(11) 0.0435(6) Uani 1 d . .
O4 O 0.34964(13) 0.97339(15) 0.31491(10) 0.0421(6) Uani 1 d . .
O5 O 0.98540(12) 1.0052(2) 0.11610(11) 0.0500(7) Uani 1 d . .
O6 O 0.79495(11) 0.96715(15) 0.39220(10) 0.0347(5) Uani 1 d . .
O7 O 0.76234(11) 0.78870(14) 0.10672(9) 0.0345(5) Uani 1 d . .
O8 O 1.03345(12) 0.7788(2) 0.36689(12) 0.0575(8) Uani 1 d . .
C1 C 0.2066(2) 0.8645(2) 0.28065(15) 0.0325(8) Uani 1 d . .
H1A H 0.2390(2) 0.8605(2) 0.31468(15) 0.039 Uiso 1 calc R .
C2 C 0.1412(2) 0.8690(2) 0.2906(2) 0.0360(8) Uani 1 d . .
H2A H 0.1288(2) 0.8651(2) 0.3302(2) 0.043 Uiso 1 calc R .
C3 C 0.0936(2) 0.8798(2) 0.2399(2) 0.0379(8) Uani 1 d . .
H3A H 0.0486(2) 0.8861(2) 0.2454(2) 0.046 Uiso 1 calc R .
C4 C 0.1122(2) 0.8811(2) 0.1818(2) 0.0350(8) Uani 1 d . .
H4A H 0.0800(2) 0.8888(2) 0.1480(2) 0.042 Uiso 1 calc R .
C5 C 0.1802(2) 0.8708(2) 0.17294(14) 0.0271(7) Uani 1 d . .
C6 C 0.1765(2) 0.8610(2) 0.06002(15) 0.0285(7) Uani 1 d . .
C7 C 0.1024(2) 0.8428(2) 0.0440(2) 0.0382(8) Uani 1 d . .
H7A H 0.0775(2) 0.8957(2) 0.0476(2) 0.046 Uiso 1 calc R .
H7B H 0.0883(2) 0.8022(2) 0.0735(2) 0.046 Uiso 1 calc R .
C8 C 0.0852(2) 0.8069(3) -0.0204(2) 0.0645(13) Uani 1 d . .
H8A H 0.0378(2) 0.7968(3) -0.0281(2) 0.097 Uiso 1 calc R .
H8B H 0.1088(2) 0.7538(3) -0.0240(2) 0.097 Uiso 1 calc R .
H8C H 0.0982(2) 0.8473(3) -0.0499(2) 0.097 Uiso 1 calc R .
C9 C 0.3142(2) 0.6931(2) 0.05129(14) 0.0305(7) Uani 1 d . .
H9A H 0.3072(2) 0.7286(2) 0.01693(14) 0.037 Uiso 1 calc R .
C10 C 0.3183(2) 0.6071(2) 0.0419(2) 0.0378(8) Uani 1 d . .
H10A H 0.3144(2) 0.5842(2) 0.0023(2) 0.045 Uiso 1 calc R .
C11 C 0.3284(2) 0.5546(2) 0.0938(2) 0.0416(9) Uani 1 d . .
H11A H 0.3314(2) 0.4954(2) 0.0891(2) 0.050 Uiso 1 calc R .
C12 C 0.3341(2) 0.5898(2) 0.15209(15) 0.0343(8) Uani 1 d . .
H12A H 0.3408(2) 0.5543(2) 0.18653(15) 0.041 Uiso 1 calc R .
C13 C 0.32982(14) 0.6792(2) 0.15934(13) 0.0252(7) Uani 1 d . .
C14 C 0.3448(2) 0.7001(2) 0.27288(14) 0.0274(7) Uani 1 d . .
C15 C 0.3465(2) 0.6081(2) 0.29473(13) 0.0271(7) Uani 1 d . .
H15A H 0.3043(2) 0.5805(2) 0.27983(13) 0.032 Uiso 1 calc R .
H15B H 0.3820(2) 0.5778(2) 0.27729(13) 0.032 Uiso 1 calc R .
C16 C 0.3580(2) 0.6009(2) 0.36415(14) 0.0362(8) Uani 1 d . .
H16A H 0.3587(2) 0.5414(2) 0.37581(14) 0.054 Uiso 1 calc R .
H16B H 0.3225(2) 0.6298(2) 0.38164(14) 0.054 Uiso 1 calc R .
H16C H 0.4001(2) 0.6270(2) 0.37909(14) 0.054 Uiso 1 calc R .
C17 C 0.4798(2) 0.8679(2) 0.2721(2) 0.0358(8) Uani 1 d . .
H17A H 0.4586(2) 0.8666(2) 0.3077(2) 0.043 Uiso 1 calc R .
C18 C 0.5483(2) 0.8679(2) 0.2780(2) 0.0455(10) Uani 1 d . .
H18A H 0.5733(2) 0.8657(2) 0.3166(2) 0.055 Uiso 1 calc R .
C19 C 0.5793(2) 0.8710(3) 0.2253(2) 0.0528(11) Uani 1 d . .
H19A H 0.6259(2) 0.8717(3) 0.2282(2) 0.063 Uiso 1 calc R .
C20 C 0.5421(2) 0.8733(3) 0.1688(2) 0.0510(10) Uani 1 d . .
H20A H 0.5636(2) 0.8758(3) 0.1334(2) 0.061 Uiso 1 calc R .
C21 C 0.4715(2) 0.8720(2) 0.1638(2) 0.0308(7) Uani 1 d . .
C22 C 0.4372(2) 0.8698(2) 0.0517(2) 0.0382(8) Uani 1 d . .
C23 C 0.5063(2) 0.8697(5) 0.0297(2) 0.108(3) Uani 1 d . .
H23A H 0.5341(2) 0.9115(5) 0.0537(2) 0.130 Uiso 1 calc R .
H23B H 0.5264(2) 0.8136(5) 0.0383(2) 0.130 Uiso 1 calc R .
C24 C 0.5079(3) 0.8889(4) -0.0365(3) 0.110(2) Uani 1 d . .
H24A H 0.5534(3) 0.8870(4) -0.0458(3) 0.165 Uiso 1 calc R .
H24B H 0.4897(3) 0.9452(4) -0.0455(3) 0.165 Uiso 1 calc R .
H24C H 0.4816(3) 0.8471(4) -0.0610(3) 0.165 Uiso 1 calc R .
C25 C 0.2996(2) 1.0465(2) 0.05567(15) 0.0326(8) Uani 1 d . .
H25A H 0.2914(2) 1.0118(2) 0.02094(15) 0.039 Uiso 1 calc R .
C26 C 0.2977(2) 1.1338(2) 0.0481(2) 0.0393(8) Uani 1 d . .
H26A H 0.2869(2) 1.1585(2) 0.0094(2) 0.047 Uiso 1 calc R .
C27 C 0.3125(2) 1.1841(2) 0.1003(2) 0.0439(9) Uani 1 d . .
H27A H 0.3136(2) 1.2436(2) 0.0965(2) 0.053 Uiso 1 calc R .
C28 C 0.3255(2) 1.1474(2) 0.1575(2) 0.0397(9) Uani 1 d . .
H28A H 0.3354(2) 1.1818(2) 0.1922(2) 0.048 Uiso 1 calc R .
C29 C 0.32380(15) 1.0575(2) 0.16346(14) 0.0281(7) Uani 1 d . .
C30 C 0.3406(2) 1.0324(2) 0.27655(15) 0.0301(7) Uani 1 d . .
C31 C 0.3375(2) 1.1238(2) 0.3002(2) 0.0342(8) Uani 1 d . .
H31A H 0.3724(2) 1.1574(2) 0.2845(2) 0.041 Uiso 1 calc R .
H31B H 0.2946(2) 1.1487(2) 0.2843(2) 0.041 Uiso 1 calc R .
C32 C 0.3459(2) 1.1298(2) 0.3698(2) 0.0494(10) Uani 1 d . .
H32A H 0.3436(2) 1.1890(2) 0.3819(2) 0.074 Uiso 1 calc R .
H32B H 0.3887(2) 1.1065(2) 0.3859(2) 0.074 Uiso 1 calc R .
H32C H 0.3109(2) 1.0979(2) 0.3857(2) 0.074 Uiso 1 calc R .
C33 C 0.9429(2) 1.0441(2) 0.33766(15) 0.0323(8) Uani 1 d . .
H33A H 0.9310(2) 1.0273(2) 0.37570(15) 0.039 Uiso 1 calc R .
C34 C 0.9834(2) 1.1137(2) 0.3354(2) 0.0372(8) Uani 1 d . .
H34A H 0.9997(2) 1.1431(2) 0.3712(2) 0.045 Uiso 1 calc R .
C35 C 1.0000(2) 1.1401(2) 0.2783(2) 0.0388(9) Uani 1 d . .
H35A H 1.0265(2) 1.1885(2) 0.2755(2) 0.047 Uiso 1 calc R .
C36 C 0.9773(2) 1.0948(2) 0.2263(2) 0.0337(8) Uani 1 d . .
H36A H 0.9888(2) 1.1121(2) 0.1882(2) 0.040 Uiso 1 calc R .
C37 C 0.93629(14) 1.0217(2) 0.23078(14) 0.0264(7) Uani 1 d . .
C38 C 0.9313(2) 0.9769(2) 0.12525(15) 0.0326(8) Uani 1 d . .
C39 C 0.8843(2) 0.9409(3) 0.0716(2) 0.0454(9) Uani 1 d . .
H39A H 0.8562(2) 0.8971(3) 0.0870(2) 0.054 Uiso 1 calc R .
H39B H 0.8552(2) 0.9866(3) 0.0541(2) 0.054 Uiso 1 calc R .
C40 C 0.9198(2) 0.9026(3) 0.0216(2) 0.0711(14) Uani 1 d . .
H40A H 0.8874(2) 0.8812(3) -0.0106(2) 0.107 Uiso 1 calc R .
H40B H 0.9480(2) 0.8563(3) 0.0382(2) 0.107 Uiso 1 calc R .
H40C H 0.9468(2) 0.9459(3) 0.0052(2) 0.107 Uiso 1 calc R .
C41 C 0.7190(2) 0.9858(2) 0.13045(15) 0.0328(8) Uani 1 d . .
H41A H 0.7332(2) 0.9579(2) 0.09668(15) 0.039 Uiso 1 calc R .
C42 C 0.6680(2) 1.0430(2) 0.1200(2) 0.0388(9) Uani 1 d . .
H42A H 0.6472(2) 1.0533(2) 0.0803(2) 0.047 Uiso 1 calc R .
C43 C 0.6478(2) 1.0858(2) 0.1705(2) 0.0396(9) Uani 1 d . .
H43A H 0.6137(2) 1.1264(2) 0.1648(2) 0.047 Uiso 1 calc R .
C44 C 0.6783(2) 1.0683(2) 0.22857(15) 0.0341(8) Uani 1 d . .
H44A H 0.6651(2) 1.0972(2) 0.26234(15) 0.041 Uiso 1 calc R .
C45 C 0.72937(15) 1.0067(2) 0.23703(14) 0.0268(7) Uani 1 d . .
C46 C 0.7499(2) 0.9885(2) 0.35051(14) 0.0297(7) Uani 1 d . .
C47 C 0.6822(2) 1.0140(2) 0.36673(15) 0.0355(8) Uani 1 d . .
H47A H 0.6486(2) 1.0001(2) 0.33256(15) 0.043 Uiso 1 calc R .
H47B H 0.6814(2) 1.0757(2) 0.37297(15) 0.043 Uiso 1 calc R .
C48 C 0.6645(2) 0.9692(3) 0.4245(2) 0.0560(11) Uani 1 d . .
H48A H 0.6209(2) 0.9875(3) 0.4331(2) 0.084 Uiso 1 calc R .
H48B H 0.6971(2) 0.9836(3) 0.4587(2) 0.084 Uiso 1 calc R .
H48C H 0.6643(2) 0.9081(3) 0.4183(2) 0.084 Uiso 1 calc R .
C49 C 0.7676(2) 0.7710(2) 0.36963(14) 0.0320(8) Uani 1 d . .
H49A H 0.7940(2) 0.7978(2) 0.40194(14) 0.038 Uiso 1 calc R .
C50 C 0.7216(2) 0.7129(2) 0.38388(15) 0.0359(8) Uani 1 d . .
H50A H 0.7175(2) 0.6985(2) 0.42454(15) 0.043 Uiso 1 calc R .
C51 C 0.6810(2) 0.6758(2) 0.3353(2) 0.0382(8) Uani 1 d . .
H51A H 0.6476(2) 0.6374(2) 0.3433(2) 0.046 Uiso 1 calc R .
C52 C 0.6897(2) 0.6954(2) 0.27551(15) 0.0339(8) Uani 1 d . .
H52A H 0.6623(2) 0.6701(2) 0.24313(15) 0.041 Uiso 1 calc R .
C53 C 0.73952(15) 0.7533(2) 0.26335(14) 0.0257(7) Uani 1 d . .
C54 C 0.73443(15) 0.7546(2) 0.14886(14) 0.0266(7) Uani 1 d . .
C55 C 0.6777(2) 0.6928(2) 0.13225(14) 0.0308(7) Uani 1 d . .
H55A H 0.6374(2) 0.7159(2) 0.14645(14) 0.037 Uiso 1 calc R .
H55B H 0.6880(2) 0.6390(2) 0.15379(14) 0.037 Uiso 1 calc R .
C56 C 0.6637(2) 0.6745(3) 0.0636(2) 0.0492(10) Uani 1 d . .
H56A H 0.6270(2) 0.6349(3) 0.0562(2) 0.074 Uiso 1 calc R .
H56B H 0.7029(2) 0.6501(3) 0.0493(2) 0.074 Uiso 1 calc R .
H56C H 0.6523(2) 0.7272(3) 0.0419(2) 0.074 Uiso 1 calc R .
C57 C 0.9178(2) 0.7277(2) 0.1529(2) 0.0402(9) Uani 1 d . .
H57A H 0.8944(2) 0.7445(2) 0.1155(2) 0.048 Uiso 1 calc R .
C58 C 0.9578(2) 0.6574(3) 0.1534(2) 0.0515(11) Uani 1 d . .
H58A H 0.9623(2) 0.6273(3) 0.1174(2) 0.062 Uiso 1 calc R .
C59 C 0.9918(2) 0.6318(2) 0.2097(2) 0.0517(11) Uani 1 d . .
H59A H 1.0177(2) 0.5821(2) 0.2119(2) 0.062 Uiso 1 calc R .
C60 C 0.9873(2) 0.6796(2) 0.2620(2) 0.0429(9) Uani 1 d . .
H60A H 1.0118(2) 0.6641(2) 0.2992(2) 0.052 Uiso 1 calc R .
C61 C 0.9451(2) 0.7528(2) 0.2585(2) 0.0325(8) Uani 1 d . .
C62 C 0.9755(2) 0.8033(2) 0.3618(2) 0.0383(9) Uani 1 d . .
C63 C 0.9465(2) 0.8388(3) 0.4182(2) 0.0478(10) Uani 1 d . .
H63A H 0.9132(2) 0.8822(3) 0.4049(2) 0.057 Uiso 1 calc R .
H63B H 0.9241(2) 0.7928(3) 0.4375(2) 0.057 Uiso 1 calc R .
C64 C 0.9994(3) 0.8780(4) 0.4652(2) 0.098(2) Uani 1 d . .
H64A H 0.9786(3) 0.8992(4) 0.4995(2) 0.146 Uiso 1 calc R .
H64B H 1.0212(3) 0.9245(4) 0.4466(2) 0.146 Uiso 1 calc R .
H64C H 1.0320(3) 0.8350(4) 0.4792(2) 0.146 Uiso 1 calc R .
C100 C 0.8794(3) 0.6361(4) -0.0652(2) 0.089(2) Uani 1 d . .
H10B H 0.8558(3) 0.5871(4) -0.0848(2) 0.107 Uiso 1 calc R .
H10C H 0.8839(3) 0.6787(4) -0.0968(2) 0.107 Uiso 1 calc R .
Cl1 Cl 0.83192(8) 0.67935(10) -0.01114(6) 0.0893(4) Uani 1 d . .
Cl2 Cl 0.95826(8) 0.60372(13) -0.03386(8) 0.1188(6) Uani 1 d . .

loop_
_atom_type_symbol
_atom_type_description
_atom_type_scat_dispersion_real
_atom_type_scat_dispersion_imag
_atom_type_scat_source
C C 0.0033 0.0016 'International Tables Vol C Tables 4.2.6.8 and 6.1.1.4'
H H 0.0000 0.0000 'International Tables Vol C Tables 4.2.6.8 and 6.1.1.4'
N N 0.0061 0.0033 'International Tables Vol C Tables 4.2.6.8 and 6.1.1.4'
O O 0.0106 0.0060 'International Tables Vol C Tables 4.2.6.8 and 6.1.1.4'
Mo Mo -1.6832 0.6857 'International Tables Vol C Tables 4.2.6.8 and 6.1.1.4'
Cl Cl 0.1484 0.1585 'International Tables Vol C Tables 4.2.6.8 and 6.1.1.4'

loop_
_geom_angle_atom_site_label_1
_geom_angle_atom_site_label_2
_geom_angle_atom_site_label_3
_geom_angle
_geom_angle_site_symmetry_1
_geom_angle_site_symmetry_3
_geom_angle_publ_flag
Mo3 Mo1 N7 93.99(7) . . ?
Mo3 Mo1 N3 94.10(6) . . ?
N7 Mo1 N3 171.88(9) . . ?
Mo3 Mo1 N2 91.10(7) . . ?
N7 Mo1 N2 88.51(9) . . ?
N3 Mo1 N2 92.02(9) . . ?
Mo3 Mo1 N6 90.86(7) . . ?
N7 Mo1 N6 90.58(9) . . ?
N3 Mo1 N6 88.61(9) . . ?
N2 Mo1 N6 177.89(9) . . ?
Mo4 Mo2 N14 91.93(6) . . ?
Mo4 Mo2 N10 93.86(7) . . ?
N14 Mo2 N10 174.06(9) . . ?
Mo4 Mo2 N15 91.65(7) . . ?
N14 Mo2 N15 89.44(10) . . ?
N10 Mo2 N15 91.67(10) . . ?
Mo4 Mo2 N11 93.51(6) . . ?
N14 Mo2 N11 85.88(9) . . ?
N10 Mo2 N11 92.48(9) . . ?
N15 Mo2 N11 173.14(9) . . ?
Mo1 Mo3 N1 94.10(7) . . ?
Mo1 Mo3 N5 94.25(7) . . ?
N1 Mo3 N5 171.64(9) . . ?
Mo1 Mo3 N4 91.03(6) . . ?
N1 Mo3 N4 90.60(9) . . ?
N5 Mo3 N4 89.70(9) . . ?
Mo1 Mo3 N8 91.07(6) . . ?
N1 Mo3 N8 90.29(9) . . ?
N5 Mo3 N8 89.10(9) . . ?
N4 Mo3 N8 177.65(9) . . ?
Mo2 Mo4 N12 91.83(6) . . ?
Mo2 Mo4 N16 94.44(7) . . ?
N12 Mo4 N16 173.37(9) . . ?
Mo2 Mo4 N9 92.32(7) . . ?
N12 Mo4 N9 90.85(9) . . ?
N16 Mo4 N9 91.07(9) . . ?
Mo2 Mo4 N13 93.07(6) . . ?
N12 Mo4 N13 86.69(9) . . ?
N16 Mo4 N13 90.79(9) . . ?
N9 Mo4 N13 174.14(9) . . ?
C1 N1 C5 118.7(3) . . ?
C1 N1 Mo3 120.7(2) . . ?
C5 N1 Mo3 120.4(2) . . ?
C6 N2 C5 128.0(3) . . ?
C6 N2 Mo1 110.0(2) . . ?
C5 N2 Mo1 121.9(2) . . ?
C9 N3 C13 119.0(3) . . ?
C9 N3 Mo1 120.4(2) . . ?
C13 N3 Mo1 120.5(2) . . ?
C14 N4 C13 129.5(3) . . ?
C14 N4 Mo3 108.0(2) . . ?
C13 N4 Mo3 122.5(2) . . ?
C17 N5 C21 119.5(3) . . ?
C17 N5 Mo3 119.8(2) . . ?
C21 N5 Mo3 120.8(2) . . ?
C22 N6 C21 128.2(3) . . ?
C22 N6 Mo1 109.7(2) . . ?
C21 N6 Mo1 122.1(2) . . ?
C25 N7 C29 119.7(3) . . ?
C25 N7 Mo1 119.2(2) . . ?
C29 N7 Mo1 121.0(2) . . ?
C30 N8 C29 129.7(3) . . ?
C30 N8 Mo3 108.3(2) . . ?
C29 N8 Mo3 121.9(2) . . ?
C33 N9 C37 118.9(3) . . ?
C33 N9 Mo4 120.4(2) . . ?
C37 N9 Mo4 120.6(2) . . ?
C38 N10 C37 119.8(3) . . ?
C38 N10 Mo2 120.6(2) . . ?
C37 N10 Mo2 118.6(2) . . ?
C41 N11 C45 118.3(3) . . ?
C41 N11 Mo2 121.6(2) . . ?
C45 N11 Mo2 120.1(2) . . ?
C46 N12 C45 128.6(3) . . ?
C46 N12 Mo4 107.0(2) . . ?
C45 N12 Mo4 122.4(2) . . ?
C49 N13 C53 118.5(3) . . ?
C49 N13 Mo4 120.6(2) . . ?
C53 N13 Mo4 120.8(2) . . ?
C54 N14 C53 130.4(3) . . ?
C54 N14 Mo2 107.0(2) . . ?
C53 N14 Mo2 122.5(2) . . ?
C61 N15 C57 118.4(3) . . ?
C61 N15 Mo2 120.9(2) . . ?
C57 N15 Mo2 120.3(2) . . ?
C62 N16 C61 120.1(3) . . ?
C62 N16 Mo4 120.8(2) . . ?
C61 N16 Mo4 118.0(2) . . ?
C2 C1 N1 123.6(3) . . ?
C1 C2 C3 117.8(3) . . ?
C4 C3 C2 120.4(3) . . ?
C3 C4 C5 120.1(3) . . ?
N1 C5 N2 112.2(3) . . ?
N1 C5 C4 119.0(3) . . ?
N2 C5 C4 128.7(3) . . ?
O1 C6 N2 115.8(3) . . ?
O1 C6 C7 119.4(3) . . ?
N2 C6 C7 124.8(3) . . ?
C6 C7 C8 113.0(3) . . ?
C10 C9 N3 124.0(3) . . ?
C9 C10 C11 117.4(3) . . ?
C12 C11 C10 120.5(3) . . ?
C11 C12 C13 119.9(3) . . ?
N3 C13 N4 111.8(3) . . ?
N3 C13 C12 119.2(3) . . ?
N4 C13 C12 129.0(3) . . ?
O2 C14 N4 114.8(3) . . ?
O2 C14 C15 119.1(3) . . ?
N4 C14 C15 126.2(3) . . ?
C16 C15 C14 112.5(3) . . ?
N5 C17 C18 122.9(3) . . ?
C17 C18 C19 118.2(3) . . ?
C20 C19 C18 120.4(4) . . ?
C19 C20 C21 120.4(4) . . ?
N5 C21 N6 112.1(3) . . ?
N5 C21 C20 118.5(3) . . ?
N6 C21 C20 129.4(3) . . ?
O3 C22 N6 117.8(3) . . ?
O3 C22 C23 117.0(3) . . ?
N6 C22 C23 125.2(3) . . ?
C24 C23 C22 115.8(4) . . ?
N7 C25 C26 123.0(3) . . ?
C25 C26 C27 117.3(3) . . ?
C28 C27 C26 121.0(3) . . ?
C27 C28 C29 119.7(3) . . ?
N7 C29 N8 111.9(3) . . ?
N7 C29 C28 119.1(3) . . ?
N8 C29 C28 129.1(3) . . ?
O4 C30 N8 115.8(3) . . ?
O4 C30 C31 118.1(3) . . ?
N8 C30 C31 126.1(3) . . ?
C32 C31 C30 113.4(3) . . ?
C34 C33 N9 123.3(3) . . ?
C33 C34 C35 118.3(3) . . ?
C36 C35 C34 120.2(3) . . ?
C35 C36 C37 119.7(3) . . ?
N9 C37 N10 114.4(3) . . ?
N9 C37 C36 119.6(3) . . ?
N10 C37 C36 125.8(3) . . ?
O5 C38 N10 126.0(3) . . ?
O5 C38 C39 119.5(3) . . ?
N10 C38 C39 114.5(3) . . ?
C40 C39 C38 113.8(3) . . ?
N11 C41 C42 124.1(3) . . ?
C41 C42 C43 117.8(3) . . ?
C44 C43 C42 120.0(3) . . ?
C43 C44 C45 119.9(3) . . ?
N11 C45 N12 112.1(3) . . ?
N11 C45 C44 119.9(3) . . ?
N12 C45 C44 127.9(3) . . ?
O6 C46 N12 115.5(3) . . ?
O6 C46 C47 119.7(3) . . ?
N12 C46 C47 124.7(3) . . ?
C46 C47 C48 112.6(3) . . ?
C50 C49 N13 124.3(3) . . ?
C49 C50 C51 117.2(3) . . ?
C52 C51 C50 120.5(3) . . ?
C51 C52 C53 120.0(3) . . ?
N13 C53 N14 111.4(3) . . ?
N13 C53 C52 119.5(3) . . ?
N14 C53 C52 129.1(3) . . ?
O7 C54 N14 115.7(3) . . ?
O7 C54 C55 119.1(3) . . ?
N14 C54 C55 125.2(3) . . ?
C54 C55 C56 113.8(3) . . ?
C58 C57 N15 124.1(4) . . ?
C57 C58 C59 117.7(4) . . ?
C60 C59 C58 120.4(4) . . ?
C59 C60 C61 119.1(4) . . ?
N15 C61 N16 114.6(3) . . ?
N15 C61 C60 120.1(3) . . ?
N16 C61 C60 125.0(3) . . ?
O8 C62 N16 126.0(3) . . ?
O8 C62 C63 119.4(3) . . ?
N16 C62 C63 114.6(3) . . ?
C64 C63 C62 112.8(4) . . ?
Cl2 C100 Cl1 113.3(3) . . ?

loop_
_geom_bond_atom_site_label_1
_geom_bond_atom_site_label_2
_geom_bond_distance
_geom_bond_site_symmetry_2
_geom_bond_publ_flag
Mo1 Mo3 2.0869(4) . ?
Mo1 N7 2.163(3) . ?
Mo1 N3 2.173(3) . ?
Mo1 N2 2.185(2) . ?
Mo1 N6 2.195(3) . ?
Mo2 Mo4 2.0806(4) . ?
Mo2 N14 2.161(2) . ?
Mo2 N10 2.171(2) . ?
Mo2 N15 2.173(3) . ?
Mo2 N11 2.188(2) . ?
Mo3 N1 2.162(3) . ?
Mo3 N5 2.166(3) . ?
Mo3 N4 2.183(2) . ?
Mo3 N8 2.188(3) . ?
Mo4 N12 2.162(2) . ?
Mo4 N16 2.162(3) . ?
Mo4 N9 2.170(3) . ?
Mo4 N13 2.181(2) . ?
N1 C1 1.364(4) . ?
N1 C5 1.371(4) . ?
N2 C6 1.364(4) . ?
N2 C5 1.379(4) . ?
N3 C9 1.360(4) . ?
N3 C13 1.373(4) . ?
N4 C14 1.366(4) . ?
N4 C13 1.382(4) . ?
N5 C17 1.357(4) . ?
N5 C21 1.370(4) . ?
N6 C22 1.361(4) . ?
N6 C21 1.380(4) . ?
N7 C25 1.357(4) . ?
N7 C29 1.366(4) . ?
N8 C30 1.361(4) . ?
N8 C29 1.386(4) . ?
N9 C33 1.362(4) . ?
N9 C37 1.368(4) . ?
N10 C38 1.386(4) . ?
N10 C37 1.389(4) . ?
N11 C41 1.354(4) . ?
N11 C45 1.368(4) . ?
N12 C46 1.370(4) . ?
N12 C45 1.385(4) . ?
N13 C49 1.359(4) . ?
N13 C53 1.366(4) . ?
N14 C54 1.360(4) . ?
N14 C53 1.385(4) . ?
N15 C61 1.361(4) . ?
N15 C57 1.364(4) . ?
N16 C62 1.380(4) . ?
N16 C61 1.389(4) . ?
O1 C6 1.242(4) . ?
O2 C14 1.247(4) . ?
O3 C22 1.229(4) . ?
O4 C30 1.242(4) . ?
O5 C38 1.211(4) . ?
O6 C46 1.250(4) . ?
O7 C54 1.252(4) . ?
O8 C62 1.217(4) . ?
C1 C2 1.360(5) . ?
C2 C3 1.385(5) . ?
C3 C4 1.368(5) . ?
C4 C5 1.410(4) . ?
C6 C7 1.515(4) . ?
C7 C8 1.517(5) . ?
C9 C10 1.358(5) . ?
C10 C11 1.394(5) . ?
C11 C12 1.379(4) . ?
C12 C13 1.405(4) . ?
C14 C15 1.509(4) . ?
C15 C16 1.512(4) . ?
C17 C18 1.367(5) . ?
C18 C19 1.373(6) . ?
C19 C20 1.365(5) . ?
C20 C21 1.409(5) . ?
C22 C23 1.522(6) . ?
C23 C24 1.481(7) . ?
C25 C26 1.370(5) . ?
C26 C27 1.388(5) . ?
C27 C28 1.371(5) . ?
C28 C29 1.406(4) . ?
C30 C31 1.517(4) . ?
C31 C32 1.513(5) . ?
C33 C34 1.360(5) . ?
C34 C35 1.392(5) . ?
C35 C36 1.368(5) . ?
C36 C37 1.415(4) . ?
C38 C39 1.523(5) . ?
C39 C40 1.497(5) . ?
C41 C42 1.355(5) . ?
C42 C43 1.391(5) . ?
C43 C44 1.370(4) . ?
C44 C45 1.400(4) . ?
C46 C47 1.499(4) . ?
C47 C48 1.523(5) . ?
C49 C50 1.355(4) . ?
C50 C51 1.385(5) . ?
C51 C52 1.374(4) . ?
C52 C53 1.396(4) . ?
C54 C55 1.503(4) . ?
C55 C56 1.521(4) . ?
C57 C58 1.357(5) . ?
C58 C59 1.392(6) . ?
C59 C60 1.377(5) . ?
C60 C61 1.418(5) . ?
C62 C63 1.528(5) . ?
C63 C64 1.516(5) . ?
C100 Cl2 1.724(5) . ?
C100 Cl1 1.741(5) . ?
